data_2227923
loop_
_publ_author_name
'Wang, Yong'
'Fan, Kaiqing'
'Li, Chenghong'
'Ge, Changhua'

_publ_section_title
;
 4-(4-Fluoroanilino)-<i>N</i>-(4-fluorophenyl)-3-nitrobenzamide
;
_journal_coeditor_code PV2329
_journal_issue 11
_journal_name_full 'Acta Crystallographica Section E'
_journal_page_first o2909
_journal_paper_doi 10.1107/S1600536810040687
_journal_volume 66
_journal_year 2010
_chemical_formula_iupac 'C19 H13 F2 N3 O3'
_chemical_formula_moiety 'C19 H13 F2 N3 O3'
_chemical_formula_sum 'C19 H13 F2 N3 O3'
_chemical_formula_weight 369.32
_chemical_name_systematic
;
4-(4-Fluoroanilino)-<i>N</i>-(4-fluorophenyl)-3-nitrobenzamide
;
_space_group_IT_number 2
_symmetry_cell_setting triclinic
_symmetry_space_group_name_Hall '-P 1'
_symmetry_space_group_name_H-M 'P -1'
_atom_sites_solution_hydrogens geom
_atom_sites_solution_primary direct
_atom_sites_solution_secondary difmap
_audit_creation_method SHELXL-97
_cell_angle_alpha 74.75(3)
_cell_angle_beta 85.67(3)
_cell_angle_gamma 70.76(3)
_cell_formula_units_Z 2
_cell_length_a 7.8510(16)
_cell_length_b 8.2720(17)
_cell_length_c 13.835(3)
_cell_measurement_reflns_used 25
_cell_measurement_temperature 293(2)
_cell_measurement_theta_max 12
_cell_measurement_theta_min 9
_cell_volume 818.4(4)
_computing_cell_refinement 'CAD-4 Software (Enraf--Nonius, 1994)'
_computing_data_collection 'CAD-4 Software (Enraf--Nonius, 1994)'
_computing_data_reduction 'XCAD4 (Harms & Wocadlo, 1995)'
_computing_molecular_graphics 'PLATON (Spek, 2009)'
_computing_publication_material 'SHELXL97 (Sheldrick, 2008)'
_computing_structure_refinement 'SHELXL97 (Sheldrick, 2008)'
_computing_structure_solution 'SHELXS97 (Sheldrick, 2008)'
_diffrn_ambient_temperature 293(2)
_diffrn_measured_fraction_theta_full 1.000
_diffrn_measured_fraction_theta_max 1.000
_diffrn_measurement_device_type 'Enraf--Nonius CAD-4'
_diffrn_measurement_method '\w and 2\q'
_diffrn_radiation_monochromator graphite
_diffrn_radiation_source 'fine-focus sealed tube'
_diffrn_radiation_type MoK\a
_diffrn_radiation_wavelength 0.71073
_diffrn_reflns_av_R_equivalents 0.0259
_diffrn_reflns_av_sigmaI/netI 0.0693
_diffrn_reflns_limit_h_max 9
_diffrn_reflns_limit_h_min 0
_diffrn_reflns_limit_k_max 9
_diffrn_reflns_limit_k_min -9
_diffrn_reflns_limit_l_max 16
_diffrn_reflns_limit_l_min -16
_diffrn_reflns_number 3198
_diffrn_reflns_theta_full 25.27
_diffrn_reflns_theta_max 25.27
_diffrn_reflns_theta_min 1.53
_diffrn_standards_decay_% 1
_diffrn_standards_interval_count 200
_diffrn_standards_interval_time 120
_diffrn_standards_number 3
_exptl_absorpt_coefficient_mu 0.119
_exptl_absorpt_correction_T_max 0.9882
_exptl_absorpt_correction_T_min 0.9652
_exptl_absorpt_correction_type psi-scan
_exptl_absorpt_process_details '(North <i>et al.</i>, 1968)'
_exptl_crystal_colour colourless
_exptl_crystal_density_diffrn 1.499
_exptl_crystal_density_method 'not measured'
_exptl_crystal_description block
_exptl_crystal_F_000 380
_exptl_crystal_size_max 0.30
_exptl_crystal_size_mid 0.20
_exptl_crystal_size_min 0.10
_refine_diff_density_max 0.163
_refine_diff_density_min -0.176
_refine_ls_extinction_coef 0.021(4)
_refine_ls_extinction_expression Fc^*^=kFc[1+0.001xFc^2^\l^3^/sin(2\q)]^-1/4^
_refine_ls_extinction_method 'SHELXL97 (Sheldrick, 2008)'
_refine_ls_goodness_of_fit_ref 1.003
_refine_ls_hydrogen_treatment constr
_refine_ls_matrix_type full
_refine_ls_number_parameters 245
_refine_ls_number_reflns 2962
_refine_ls_number_restraints 0
_refine_ls_restrained_S_all 1.003
_refine_ls_R_factor_all 0.1296
_refine_ls_R_factor_gt 0.0583
_refine_ls_shift/su_max 0.000
_refine_ls_shift/su_mean 0.000
_refine_ls_structure_factor_coef Fsqd
_refine_ls_weighting_details 'calc w=1/[\s^2^(Fo^2^)+(0.0650P)^2^] where P=(Fo^2^+2Fc^2^)/3'
_refine_ls_weighting_scheme calc
_refine_ls_wR_factor_gt 0.1241
_refine_ls_wR_factor_ref 0.1553
_reflns_number_gt 1559
_reflns_number_total 2962
_reflns_threshold_expression I>2\s(I)
_cod_data_source_file pv2329.cif
_cod_data_source_block I
_cod_original_cell_volume 818.4(3)
_cod_database_code 2227923
_cod_database_fobs_code 2227923

loop_
_symmetry_equiv_pos_as_xyz
'x, y, z'
'-x, -y, -z'

loop_
_atom_site_type_symbol
_atom_site_label
_atom_site_fract_x
_atom_site_fract_y
_atom_site_fract_z
_atom_site_U_iso_or_equiv
_atom_site_adp_type
_atom_site_calc_flag
_atom_site_refinement_flags
_atom_site_occupancy
_atom_site_disorder_assembly
_atom_site_disorder_group
F F1 0.7511(3) 0.0655(3) -0.12706(14) 0.0823(8) Uani d . 1 . .
N N1 0.1978(4) -0.2157(3) 0.58538(17) 0.0468(7) Uani d . 1 . .
H H1A 0.2383 -0.2652 0.5372 0.056 Uiso calc R 1 . .
F F2 -0.0468(3) -0.6359(3) 0.90592(15) 0.0839(8) Uani d . 1 . .
C C1 0.0848(6) -0.5958(5) 0.7467(3) 0.0687(12) Uani d . 1 . .
H H1C 0.0888 -0.7083 0.7443 0.082 Uiso calc R 1 . .
N N2 0.4401(4) 0.3033(3) 0.20096(18) 0.0511(8) Uani d . 1 . .
H H2A 0.4232 0.4141 0.1934 0.061 Uiso calc R 1 . .
O O1 0.1462(4) 0.0382(3) 0.63333(16) 0.0645(8) Uani d . 1 . .
C C2 0.1458(5) -0.4877(4) 0.6679(3) 0.0618(11) Uani d . 1 . .
H H2B 0.1932 -0.5290 0.6120 0.074 Uiso calc R 1 . .
O O2 0.3708(4) 0.5620(3) 0.29073(19) 0.0787(9) Uani d . 1 . .
C C3 0.1378(4) -0.3197(4) 0.6703(2) 0.0424(8) Uani d . 1 . .
N N3 0.3373(4) 0.4670(4) 0.3685(2) 0.0579(9) Uani d . 1 . .
C C4 0.0683(5) -0.2610(5) 0.7541(2) 0.0515(9) Uani d . 1 . .
H H4A 0.0612 -0.1478 0.7569 0.062 Uiso calc R 1 . .
O O3 0.3066(5) 0.5176(4) 0.4448(2) 0.1081(13) Uani d . 1 . .
C C5 0.0093(5) -0.3689(5) 0.8339(2) 0.0573(10) Uani d . 1 . .
H H5A -0.0360 -0.3301 0.8909 0.069 Uiso calc R 1 . .
C C6 0.0189(5) -0.5329(5) 0.8276(3) 0.0577(10) Uani d . 1 . .
C C7 0.1996(4) -0.0465(4) 0.5702(2) 0.0413(8) Uani d . 1 . .
C C8 0.2697(4) 0.0325(4) 0.4724(2) 0.0367(7) Uani d . 1 . .
C C9 0.3296(4) -0.0471(4) 0.3930(2) 0.0458(9) Uani d . 1 . .
H H9A 0.3288 -0.1616 0.3996 0.055 Uiso calc R 1 . .
C C10 0.3893(4) 0.0400(4) 0.3058(2) 0.0463(9) Uani d . 1 . .
H H10A 0.4292 -0.0178 0.2550 0.056 Uiso calc R 1 . .
C C11 0.3924(4) 0.2150(4) 0.2904(2) 0.0408(8) Uani d . 1 . .
C C12 0.3347(4) 0.2909(4) 0.3723(2) 0.0411(8) Uani d . 1 . .
C C13 0.2751(4) 0.2014(4) 0.4597(2) 0.0417(8) Uani d . 1 . .
H H13A 0.2376 0.2568 0.5116 0.050 Uiso calc R 1 . .
C C14 0.5150(5) 0.2322(4) 0.1184(2) 0.0422(8) Uani d . 1 . .
C C15 0.6711(5) 0.0901(5) 0.1283(2) 0.0518(9) Uani d . 1 . .
H H15A 0.7234 0.0318 0.1914 0.062 Uiso calc R 1 . .
C C16 0.7504(5) 0.0333(5) 0.0459(3) 0.0574(10) Uani d . 1 . .
H H16A 0.8563 -0.0623 0.0524 0.069 Uiso calc R 1 . .
C C17 0.6702(6) 0.1204(5) -0.0458(3) 0.0554(10) Uani d . 1 . .
C C18 0.5142(5) 0.2600(5) -0.0589(2) 0.0566(10) Uani d . 1 . .
H H18A 0.4617 0.3155 -0.1221 0.068 Uiso calc R 1 . .
C C19 0.4358(5) 0.3171(4) 0.0244(2) 0.0495(9) Uani d . 1 . .
H H19A 0.3298 0.4126 0.0173 0.059 Uiso calc R 1 . .

loop_
_atom_site_aniso_label
_atom_site_aniso_U_11
_atom_site_aniso_U_22
_atom_site_aniso_U_33
_atom_site_aniso_U_12
_atom_site_aniso_U_13
_atom_site_aniso_U_23
F1 0.114(2) 0.0861(17) 0.0570(13) -0.0353(15) 0.0258(13) -0.0374(12)
N1 0.065(2) 0.0442(16) 0.0382(15) -0.0275(15) 0.0133(13) -0.0135(12)
F2 0.108(2) 0.0535(14) 0.0715(14) -0.0251(13) 0.0345(13) 0.0043(11)
C1 0.094(3) 0.038(2) 0.068(3) -0.020(2) 0.017(2) -0.0092(19)
N2 0.078(2) 0.0423(16) 0.0389(16) -0.0291(16) 0.0172(15) -0.0130(13)
O1 0.104(2) 0.0492(15) 0.0487(14) -0.0345(15) 0.0227(14) -0.0192(12)
C2 0.090(3) 0.044(2) 0.050(2) -0.024(2) 0.020(2) -0.0121(17)
O2 0.136(3) 0.0554(16) 0.0587(16) -0.0535(17) 0.0343(16) -0.0184(13)
C3 0.052(2) 0.042(2) 0.0342(18) -0.0201(17) 0.0066(16) -0.0069(15)
N3 0.089(3) 0.0494(18) 0.0465(18) -0.0370(18) 0.0176(17) -0.0165(16)
C4 0.063(3) 0.055(2) 0.044(2) -0.031(2) 0.0094(18) -0.0129(17)
O3 0.225(4) 0.072(2) 0.0626(18) -0.087(2) 0.050(2) -0.0403(16)
C5 0.068(3) 0.064(3) 0.043(2) -0.028(2) 0.0144(18) -0.0145(18)
C6 0.062(3) 0.046(2) 0.049(2) -0.0125(19) 0.0141(18) 0.0043(17)
C7 0.045(2) 0.0400(19) 0.0396(18) -0.0162(17) 0.0017(16) -0.0091(16)
C8 0.040(2) 0.0355(18) 0.0351(17) -0.0139(15) -0.0003(14) -0.0072(14)
C9 0.061(2) 0.043(2) 0.0426(19) -0.0269(18) 0.0063(17) -0.0134(15)
C10 0.060(2) 0.046(2) 0.0427(19) -0.0260(18) 0.0105(17) -0.0201(16)
C11 0.044(2) 0.0385(19) 0.0412(19) -0.0149(16) 0.0005(15) -0.0106(15)
C12 0.053(2) 0.0365(18) 0.0384(18) -0.0195(17) 0.0029(16) -0.0110(15)
C13 0.053(2) 0.0418(19) 0.0339(17) -0.0186(17) 0.0030(15) -0.0116(14)
C14 0.060(2) 0.0416(19) 0.0353(18) -0.0296(19) 0.0097(16) -0.0125(15)
C15 0.062(3) 0.050(2) 0.043(2) -0.020(2) 0.0041(18) -0.0094(16)
C16 0.064(3) 0.049(2) 0.060(2) -0.0173(19) 0.014(2) -0.0197(19)
C17 0.082(3) 0.060(2) 0.041(2) -0.040(2) 0.022(2) -0.0237(18)
C18 0.073(3) 0.065(3) 0.039(2) -0.036(2) 0.0023(19) -0.0083(18)
C19 0.050(2) 0.046(2) 0.049(2) -0.0173(18) 0.0048(18) -0.0066(17)

loop_
_atom_type_symbol
_atom_type_description
_atom_type_scat_dispersion_real
_atom_type_scat_dispersion_imag
_atom_type_scat_source
C C 0.0033 0.0016 'International Tables Vol C Tables 4.2.6.8 and 6.1.1.4'
H H 0.0000 0.0000 'International Tables Vol C Tables 4.2.6.8 and 6.1.1.4'
N N 0.0061 0.0033 'International Tables Vol C Tables 4.2.6.8 and 6.1.1.4'
O O 0.0106 0.0060 'International Tables Vol C Tables 4.2.6.8 and 6.1.1.4'
F F 0.0171 0.0103 'International Tables Vol C Tables 4.2.6.8 and 6.1.1.4'

loop_
_geom_angle_atom_site_label_1
_geom_angle_atom_site_label_2
_geom_angle_atom_site_label_3
_geom_angle_site_symmetry_1
_geom_angle_site_symmetry_3
_geom_angle
_geom_angle_publ_flag
C7 N1 C3 . . 128.1(3) ?
C7 N1 H1A . . 115.9 ?
C3 N1 H1A . . 115.9 ?
C6 C1 C2 . . 117.9(4) ?
C6 C1 H1C . . 121.0 ?
C2 C1 H1C . . 121.0 ?
C11 N2 C14 . . 126.9(3) ?
C11 N2 H2A . . 116.6 ?
C14 N2 H2A . . 116.6 ?
C3 C2 C1 . . 121.4(3) ?
C3 C2 H2B . . 119.3 ?
C1 C2 H2B . . 119.3 ?
C2 C3 C4 . . 118.6(3) ?
C2 C3 N1 . . 117.8(3) ?
C4 C3 N1 . . 123.6(3) ?
O3 N3 O2 . . 120.7(3) ?
O3 N3 C12 . . 118.4(3) ?
O2 N3 C12 . . 120.9(3) ?
C3 C4 C5 . . 120.5(3) ?
C3 C4 H4A . . 119.7 ?
C5 C4 H4A . . 119.7 ?
C6 C5 C4 . . 118.7(3) ?
C6 C5 H5A . . 120.7 ?
C4 C5 H5A . . 120.7 ?
C1 C6 C5 . . 122.9(3) ?
C1 C6 F2 . . 119.1(3) ?
C5 C6 F2 . . 117.9(3) ?
O1 C7 N1 . . 122.2(3) ?
O1 C7 C8 . . 120.9(3) ?
N1 C7 C8 . . 116.9(3) ?
C13 C8 C9 . . 117.3(3) ?
C13 C8 C7 . . 115.9(3) ?
C9 C8 C7 . . 126.8(3) ?
C10 C9 C8 . . 121.5(3) ?
C10 C9 H9A . . 119.3 ?
C8 C9 H9A . . 119.3 ?
C9 C10 C11 . . 122.1(3) ?
C9 C10 H10A . . 118.9 ?
C11 C10 H10A . . 118.9 ?
N2 C11 C12 . . 123.5(3) ?
N2 C11 C10 . . 121.2(3) ?
C12 C11 C10 . . 115.2(3) ?
C13 C12 C11 . . 121.9(3) ?
C13 C12 N3 . . 116.8(3) ?
C11 C12 N3 . . 121.2(3) ?
C8 C13 C12 . . 121.9(3) ?
C8 C13 H13A . . 119.0 ?
C12 C13 H13A . . 119.0 ?
C15 C14 C19 . . 119.5(3) ?
C15 C14 N2 . . 121.5(3) ?
C19 C14 N2 . . 118.8(3) ?
C16 C15 C14 . . 120.6(3) ?
C16 C15 H15A . . 119.7 ?
C14 C15 H15A . . 119.7 ?
C17 C16 C15 . . 118.5(4) ?
C17 C16 H16A . . 120.7 ?
C15 C16 H16A . . 120.7 ?
F1 C17 C18 . . 119.1(3) ?
F1 C17 C16 . . 118.1(4) ?
C18 C17 C16 . . 122.8(3) ?
C17 C18 C19 . . 118.3(3) ?
C17 C18 H18A . . 120.8 ?
C19 C18 H18A . . 120.8 ?
C18 C19 C14 . . 120.2(3) ?
C18 C19 H19A . . 119.9 ?
C14 C19 H19A . . 119.9 ?

loop_
_geom_bond_atom_site_label_1
_geom_bond_atom_site_label_2
_geom_bond_site_symmetry_2
_geom_bond_distance
_geom_bond_publ_flag
F1 C17 . 1.358(3) ?
N1 C7 . 1.365(4) ?
N1 C3 . 1.413(3) ?
N1 H1A . 0.8600 ?
F2 C6 . 1.373(4) ?
C1 C6 . 1.354(5) ?
C1 C2 . 1.382(4) ?
C1 H1C . 0.9300 ?
N2 C11 . 1.357(4) ?
N2 C14 . 1.421(4) ?
N2 H2A . 0.8600 ?
O1 C7 . 1.225(3) ?
C2 C3 . 1.379(4) ?
C2 H2B . 0.9300 ?
O2 N3 . 1.222(3) ?
C3 C4 . 1.380(4) ?
N3 O3 . 1.214(3) ?
N3 C12 . 1.451(4) ?
C4 C5 . 1.381(4) ?
C4 H4A . 0.9300 ?
C5 C6 . 1.360(5) ?
C5 H5A . 0.9300 ?
C7 C8 . 1.490(4) ?
C8 C13 . 1.376(4) ?
C8 C9 . 1.400(4) ?
C9 C10 . 1.369(4) ?
C9 H9A . 0.9300 ?
C10 C11 . 1.415(4) ?
C10 H10A . 0.9300 ?
C11 C12 . 1.412(4) ?
C12 C13 . 1.378(4) ?
C13 H13A . 0.9300 ?
C14 C15 . 1.376(4) ?
C14 C19 . 1.388(4) ?
C15 C16 . 1.375(4) ?
C15 H15A . 0.9300 ?
C16 C17 . 1.366(5) ?
C16 H16A . 0.9300 ?
C17 C18 . 1.363(5) ?
C18 C19 . 1.384(4) ?
C18 H18A . 0.9300 ?
C19 H19A . 0.9300 ?

loop_
_geom_hbond_atom_site_label_D
_geom_hbond_atom_site_label_H
_geom_hbond_atom_site_label_A
_geom_hbond_site_symmetry_A
_geom_hbond_distance_DH
_geom_hbond_distance_HA
_geom_hbond_distance_DA
_geom_hbond_angle_DHA
_geom_hbond_publ_flag
N1 H1A O3 1_545 0.86 2.37 3.185(4) 158 y
N2 H2A O2 . 0.86 1.98 2.636(4) 132 y
N2 H2A N3 . 0.86 2.58 2.917(4) 105 ?
C2 H2B O3 1_545 0.93 2.40 3.240(5) 151 y
C4 H4A O1 . 0.93 2.20 2.821(4) 123 ?
C10 H10A F1 2_655 0.93 2.53 3.205(4) 130 y
C13 H13A O1 . 0.93 2.39 2.728(4) 102 ?
C13 H13A O3 . 0.93 2.33 2.661(5) 100 ?
C15 H15A O1 2_656 0.93 2.55 3.454(4) 164 y
C16 H16A F2 2_646 0.93 2.39 3.272(5) 158 y

loop_
_geom_torsion_atom_site_label_1
_geom_torsion_atom_site_label_2
_geom_torsion_atom_site_label_3
_geom_torsion_atom_site_label_4
_geom_torsion_site_symmetry_1
_geom_torsion_site_symmetry_2
_geom_torsion_site_symmetry_3
_geom_torsion_site_symmetry_4
_geom_torsion
_geom_torsion_publ_flag
C6 C1 C2 C3 . . . . -0.9(6) ?
C1 C2 C3 C4 . . . . 0.5(6) ?
C1 C2 C3 N1 . . . . -178.1(3) ?
C7 N1 C3 C2 . . . . 178.7(3) ?
C7 N1 C3 C4 . . . . 0.2(5) ?
C2 C3 C4 C5 . . . . 0.4(5) ?
N1 C3 C4 C5 . . . . 178.9(3) ?
C3 C4 C5 C6 . . . . -0.9(5) ?
C2 C1 C6 C5 . . . . 0.5(6) ?
C2 C1 C6 F2 . . . . 178.4(3) ?
C4 C5 C6 C1 . . . . 0.4(6) ?
C4 C5 C6 F2 . . . . -177.5(3) ?
C3 N1 C7 O1 . . . . 0.3(5) ?
C3 N1 C7 C8 . . . . -179.6(3) ?
O1 C7 C8 C13 . . . . 1.9(5) ?
N1 C7 C8 C13 . . . . -178.2(3) ?
O1 C7 C8 C9 . . . . -178.0(3) ?
N1 C7 C8 C9 . . . . 1.9(5) ?
C13 C8 C9 C10 . . . . -0.7(5) ?
C7 C8 C9 C10 . . . . 179.2(3) ?
C8 C9 C10 C11 . . . . -0.6(5) ?
C14 N2 C11 C12 . . . . 173.7(3) ?
C14 N2 C11 C10 . . . . -9.4(5) ?
C9 C10 C11 N2 . . . . -175.3(3) ?
C9 C10 C11 C12 . . . . 1.8(5) ?
N2 C11 C12 C13 . . . . 175.3(3) ?
C10 C11 C12 C13 . . . . -1.7(5) ?
N2 C11 C12 N3 . . . . -5.3(5) ?
C10 C11 C12 N3 . . . . 177.6(3) ?
O3 N3 C12 C13 . . . . 7.8(5) ?
O2 N3 C12 C13 . . . . -172.6(3) ?
O3 N3 C12 C11 . . . . -171.5(4) ?
O2 N3 C12 C11 . . . . 8.1(5) ?
C9 C8 C13 C12 . . . . 0.8(5) ?
C7 C8 C13 C12 . . . . -179.1(3) ?
C11 C12 C13 C8 . . . . 0.4(5) ?
N3 C12 C13 C8 . . . . -178.9(3) ?
C11 N2 C14 C15 . . . . -56.2(5) ?
C11 N2 C14 C19 . . . . 128.7(3) ?
C19 C14 C15 C16 . . . . 1.0(5) ?
N2 C14 C15 C16 . . . . -174.0(3) ?
C14 C15 C16 C17 . . . . -0.4(5) ?
C15 C16 C17 F1 . . . . 178.9(3) ?
C15 C16 C17 C18 . . . . -0.6(5) ?
F1 C17 C18 C19 . . . . -178.4(3) ?
C16 C17 C18 C19 . . . . 1.0(5) ?
C17 C18 C19 C14 . . . . -0.4(5) ?
C15 C14 C19 C18 . . . . -0.5(5) ?
N2 C14 C19 C18 . . . . 174.6(3) ?
